data_4024756
loop_
_publ_author_name
'Sergei F. Vasilevsky'
'Denis S. Baranov'
'Victor I. Mamatyuk'
'Yury V. Gatilov'
'Igor V. Alabugin'

_publ_section_title
;
An Unexpected Rearrangement That Disassembles Alkyne Moiety Through Formal
Nitrogen Atom Insertion between Two Acetylenic Carbons and Related Cascade
Transformations: New Approach toSampangineDerivatives and Polycyclic
Aromatic Amides
;
_journal_name_full 'Journal of Organic Chemistry'
_journal_page_first 6143
_journal_page_last 6150
_journal_paper_doi 10.1021/jo9008904
_journal_volume 74
_journal_year 2009
_chemical_formula_moiety 'C22 H13 N O2'
_chemical_formula_sum 'C22 H13 N O2'
_chemical_formula_weight 323.33
_chemical_melting_point 623
_chemical_name_systematic
; 
 1-phenyl-3H-dibenzo[de,h]isoquinolin-3,7(2H)-dione
;
_space_group_IT_number 14
_symmetry_cell_setting monoclinic
_symmetry_space_group_name_Hall '-P 2ybc'
_symmetry_space_group_name_H-M 'P 1 21/c 1'
_atom_sites_solution_hydrogens difmap
_atom_sites_solution_primary direct
_atom_sites_solution_secondary difmap
_audit_creation_method SHELXL-97
_cell_angle_alpha 90.00
_cell_angle_beta 118.808(9)
_cell_angle_gamma 90.00
_cell_formula_units_Z 4
_cell_length_a 11.5227(15)
_cell_length_b 14.0439(16)
_cell_length_c 11.1407(14)
_cell_measurement_reflns_used 41
_cell_measurement_temperature 296(2)
_cell_measurement_theta_max 11.73
_cell_measurement_theta_min 2.02
_cell_volume 1579.7(3)
_computing_cell_refinement 'Bruker XSCANS'
_computing_data_collection 'Bruker XSCANS'
_computing_data_reduction 'Bruker SHELXTL'
_computing_structure_refinement 'SHELXL-97 (Sheldrick, 1997)'
_computing_structure_solution 'SHELXS-97 (Sheldrick, 1990)'
_diffrn_ambient_temperature 296(2)
_diffrn_measured_fraction_theta_full 1.000
_diffrn_measured_fraction_theta_max 1.000
_diffrn_measurement_device_type 'Bruker P4'
_diffrn_measurement_method '2\q/\w scans'
_diffrn_radiation_monochromator graphite
_diffrn_radiation_source 'sealed tube'
_diffrn_radiation_type MoK\a
_diffrn_radiation_wavelength 0.71073
_diffrn_reflns_av_R_equivalents 0.0283
_diffrn_reflns_av_sigmaI/netI 0.0523
_diffrn_reflns_limit_h_max 12
_diffrn_reflns_limit_h_min -14
_diffrn_reflns_limit_k_max 17
_diffrn_reflns_limit_k_min -1
_diffrn_reflns_limit_l_max 13
_diffrn_reflns_limit_l_min -1
_diffrn_reflns_number 3673
_diffrn_reflns_theta_full 26.00
_diffrn_reflns_theta_max 26.00
_diffrn_reflns_theta_min 2.02
_diffrn_standards_decay_% 0.91
_diffrn_standards_interval_count 97
_diffrn_standards_number 3
_exptl_absorpt_coefficient_mu 0.088
_exptl_absorpt_correction_T_max 0.9603
_exptl_absorpt_correction_T_min 0.8974
_exptl_absorpt_correction_type empirical
_exptl_crystal_colour yellow
_exptl_crystal_density_diffrn 1.360
_exptl_crystal_density_method 'not measured'
_exptl_crystal_description plate
_exptl_crystal_F_000 672
_exptl_crystal_size_max 0.58
_exptl_crystal_size_mid 0.48
_exptl_crystal_size_min 0.07
_refine_diff_density_max 0.178
_refine_diff_density_min -0.153
_refine_diff_density_rms 0.037
_refine_ls_extinction_coef 0.0047(14)
_refine_ls_extinction_expression Fc^*^=kFc[1+0.001xFc^2^\l^3^/sin(2\q)]^-1/4^
_refine_ls_extinction_method SHELXL
_refine_ls_goodness_of_fit_ref 1.035
_refine_ls_hydrogen_treatment refall
_refine_ls_matrix_type full
_refine_ls_number_parameters 279
_refine_ls_number_reflns 3111
_refine_ls_number_restraints 0
_refine_ls_restrained_S_all 1.035
_refine_ls_R_factor_all 0.0962
_refine_ls_R_factor_gt 0.0508
_refine_ls_shift/su_max 0.001
_refine_ls_shift/su_mean 0.000
_refine_ls_structure_factor_coef Fsqd
_refine_ls_weighting_details 'calc w=1/[\s^2^(Fo^2^)+(0.0579P)^2^+0.0000P] where P=(Fo^2^+2Fc^2^)/3'
_refine_ls_weighting_scheme calc
_refine_ls_wR_factor_gt 0.1136
_refine_ls_wR_factor_ref 0.1328
_reflns_number_gt 1878
_reflns_number_total 3111
_reflns_threshold_expression >2sigma(I)
_cod_data_source_file jo9008904_si_002.cif
_cod_data_source_block vasi
_cod_depositor_comments
;
The following automatic conversions were performed:
'_symmetry_cell_setting' value 'Monoclinic' changed to 'monoclinic'
according to '/home/saulius/struct/CIF-dictionaries/cif_core.dic'
dictionary named 'cif_core.dic' version 2.4.1 from 2010-06-29.

Automatic conversion script
Id: cif_fix_enum 1527 2010-12-29 10:47:43Z saulius 

The following automatic conversions were performed:

data name '_atom_site_symetry_multiplicity' was replaced with
'_atom_site_symmetry_multiplicity' as specified in the replacement
file 'data/replacement-values/replacement_tags.lst'.

Automatic conversion script
Id: cif_correct_tags 9268 2022-04-12 08:56:07Z antanas 
;
_cod_original_sg_symbol_H-M P2(1)/c
_cod_database_code 4024756

loop_
_symmetry_equiv_pos_as_xyz
'x, y, z'
'-x, y+1/2, -z+1/2'
'-x, -y, -z'
'x, -y-1/2, z-1/2'

loop_
_atom_site_label
_atom_site_type_symbol
_atom_site_fract_x
_atom_site_fract_y
_atom_site_fract_z
_atom_site_U_iso_or_equiv
_atom_site_adp_type
_atom_site_occupancy
_atom_site_symmetry_multiplicity
_atom_site_calc_flag
_atom_site_refinement_flags
_atom_site_disorder_assembly
_atom_site_disorder_group
O1 O 0.88210(14) 0.43878(11) -0.13923(16) 0.0632(5) Uani 1 1 d . . .
C1 C 0.75648(19) 0.59507(14) 0.0221(2) 0.0423(5) Uani 1 1 d . . .
N2 N 0.83840(17) 0.54181(12) -0.01004(19) 0.0474(5) Uani 1 1 d . . .
H2 H 0.928(3) 0.5522(17) 0.039(2) 0.076(8) Uiso 1 1 d . . .
O2 O 0.21970(14) 0.58000(13) -0.33357(17) 0.0763(6) Uani 1 1 d . . .
C3A C 0.6568(2) 0.47715(14) -0.2086(2) 0.0459(5) Uani 1 1 d . . .
C3 C 0.7995(2) 0.48226(14) -0.1194(2) 0.0475(5) Uani 1 1 d . . .
C4 C 0.6083(2) 0.41952(17) -0.3251(2) 0.0565(6) Uani 1 1 d . . .
H4 H 0.672(2) 0.3833(16) -0.342(2) 0.073(7) Uiso 1 1 d . . .
C5 C 0.4740(2) 0.41385(18) -0.4135(2) 0.0626(7) Uani 1 1 d . . .
H5 H 0.443(2) 0.3740(18) -0.498(2) 0.082(8) Uiso 1 1 d . . .
C6A C 0.4334(2) 0.52422(14) -0.2711(2) 0.0460(5) Uani 1 1 d . . .
C6 C 0.3883(2) 0.46710(17) -0.3866(2) 0.0577(6) Uani 1 1 d . . .
H6 H 0.294(2) 0.4633(17) -0.447(2) 0.078(8) Uiso 1 1 d . . .
C7A C 0.38854(19) 0.63433(14) -0.1200(2) 0.0461(5) Uani 1 1 d . . .
C7 C 0.3385(2) 0.58012(15) -0.2477(2) 0.0512(6) Uani 1 1 d . . .
C8 C 0.2963(2) 0.68224(17) -0.0940(3) 0.0578(6) Uani 1 1 d . . .
H8 H 0.207(2) 0.6767(17) -0.170(2) 0.075(8) Uiso 1 1 d . . .
C9 C 0.3346(2) 0.72910(19) 0.0265(3) 0.0629(7) Uani 1 1 d . . .
H9 H 0.270(3) 0.7586(17) 0.044(2) 0.081(8) Uiso 1 1 d . . .
C10 C 0.4661(2) 0.72726(16) 0.1251(3) 0.0561(6) Uani 1 1 d . . .
H10 H 0.4949(19) 0.7589(14) 0.214(2) 0.054(6) Uiso 1 1 d . . .
C11C C 0.57035(19) 0.52965(13) -0.1770(2) 0.0412(5) Uani 1 1 d . . .
C11B C 0.62106(18) 0.58759(13) -0.0553(2) 0.0401(5) Uani 1 1 d . . .
C11A C 0.52421(18) 0.63557(13) -0.0228(2) 0.0413(5) Uani 1 1 d . . .
C11 C 0.5595(2) 0.68087(15) 0.1023(2) 0.0474(5) Uani 1 1 d . . .
H11 H 0.655(2) 0.6783(13) 0.178(2) 0.053(6) Uiso 1 1 d . . .
C12 C 0.83251(19) 0.65903(15) 0.1409(2) 0.0464(5) Uani 1 1 d . . .
C13 C 0.8328(2) 0.75684(18) 0.1194(3) 0.0592(6) Uani 1 1 d . . .
H13 H 0.781(3) 0.7820(18) 0.022(2) 0.084(8) Uiso 1 1 d . . .
C14 C 0.8997(3) 0.8170(2) 0.2288(4) 0.0802(9) Uani 1 1 d . . .
H14 H 0.902(3) 0.884(2) 0.211(3) 0.098(10) Uiso 1 1 d . . .
C15 C 0.9680(3) 0.7808(3) 0.3589(4) 0.0879(11) Uani 1 1 d . . .
H15 H 1.015(3) 0.8221(19) 0.445(3) 0.094(9) Uiso 1 1 d . . .
C16 C 0.9722(3) 0.6847(3) 0.3815(3) 0.0823(9) Uani 1 1 d . . .
H16 H 1.013(3) 0.6590(19) 0.467(3) 0.090(9) Uiso 1 1 d . . .
C17 C 0.9048(2) 0.6227(2) 0.2721(3) 0.0623(7) Uani 1 1 d . . .
H17 H 0.906(2) 0.5568(17) 0.289(2) 0.074(8) Uiso 1 1 d . . .

loop_
_atom_site_aniso_label
_atom_site_aniso_U_11
_atom_site_aniso_U_22
_atom_site_aniso_U_33
_atom_site_aniso_U_23
_atom_site_aniso_U_13
_atom_site_aniso_U_12
O1 0.0501(9) 0.0672(10) 0.0726(11) -0.0113(9) 0.0299(8) 0.0124(8)
C1 0.0410(11) 0.0416(11) 0.0463(12) 0.0023(10) 0.0226(10) 0.0016(9)
N2 0.0343(10) 0.0502(11) 0.0563(11) -0.0041(9) 0.0206(9) 0.0035(8)
O2 0.0415(9) 0.0952(13) 0.0733(12) -0.0047(10) 0.0125(9) 0.0048(9)
C3A 0.0456(12) 0.0408(12) 0.0495(13) 0.0010(10) 0.0215(10) 0.0005(9)
C3 0.0460(12) 0.0430(12) 0.0550(13) -0.0013(11) 0.0255(11) 0.0046(10)
C4 0.0608(15) 0.0539(14) 0.0570(15) -0.0068(11) 0.0300(13) -0.0005(12)
C5 0.0684(17) 0.0603(15) 0.0533(15) -0.0102(12) 0.0247(14) -0.0078(13)
C6A 0.0439(11) 0.0441(12) 0.0455(12) 0.0033(10) 0.0181(10) -0.0047(10)
C6 0.0502(14) 0.0573(15) 0.0556(14) 0.0016(12) 0.0176(12) -0.0052(12)
C7A 0.0394(11) 0.0446(12) 0.0566(13) 0.0082(11) 0.0249(11) 0.0027(10)
C7 0.0384(12) 0.0538(13) 0.0532(13) 0.0091(11) 0.0154(11) 0.0006(10)
C8 0.0424(13) 0.0603(15) 0.0714(16) 0.0084(14) 0.0280(13) 0.0047(12)
C9 0.0508(14) 0.0646(16) 0.0867(19) -0.0002(14) 0.0438(15) 0.0057(12)
C10 0.0570(15) 0.0524(14) 0.0711(16) -0.0051(12) 0.0407(13) -0.0019(11)
C11C 0.0398(11) 0.0367(11) 0.0453(12) 0.0050(9) 0.0191(10) -0.0007(9)
C11B 0.0383(11) 0.0358(11) 0.0464(12) 0.0049(9) 0.0205(9) -0.0001(9)
C11A 0.0397(11) 0.0359(10) 0.0506(12) 0.0078(10) 0.0237(10) 0.0006(9)
C11 0.0423(12) 0.0493(13) 0.0557(14) -0.0001(11) 0.0276(11) -0.0005(10)
C12 0.0330(10) 0.0540(14) 0.0527(13) -0.0042(11) 0.0210(10) 0.0012(9)
C13 0.0527(14) 0.0551(15) 0.0732(18) -0.0092(15) 0.0331(14) -0.0059(12)
C14 0.0645(18) 0.074(2) 0.106(3) -0.036(2) 0.0444(19) -0.0194(16)
C15 0.0457(15) 0.119(3) 0.094(2) -0.058(2) 0.0304(17) -0.0173(17)
C16 0.0461(15) 0.134(3) 0.0520(17) -0.016(2) 0.0122(13) 0.0064(18)
C17 0.0448(13) 0.0781(19) 0.0559(15) 0.0006(15) 0.0178(12) 0.0078(13)

loop_
_atom_type_symbol
_atom_type_description
_atom_type_scat_dispersion_real
_atom_type_scat_dispersion_imag
_atom_type_scat_source
C C 0.0033 0.0016 'International Tables Vol C Tables 4.2.6.8 and 6.1.1.4'
H H 0.0000 0.0000 'International Tables Vol C Tables 4.2.6.8 and 6.1.1.4'
N N 0.0061 0.0033 'International Tables Vol C Tables 4.2.6.8 and 6.1.1.4'
O O 0.0106 0.0060 'International Tables Vol C Tables 4.2.6.8 and 6.1.1.4'

loop_
_geom_angle_atom_site_label_1
_geom_angle_atom_site_label_2
_geom_angle_atom_site_label_3
_geom_angle
_geom_angle_site_symmetry_1
_geom_angle_site_symmetry_3
_geom_angle_publ_flag
C11B C1 N2 120.48(19) . . ?
C11B C1 C12 127.44(18) . . ?
N2 C1 C12 112.04(16) . . ?
C3 N2 C1 126.37(18) . . ?
C3 N2 H2 115.2(15) . . ?
C1 N2 H2 118.0(15) . . ?
C4 C3A C11C 121.24(19) . . ?
C4 C3A C3 118.50(19) . . ?
C11C C3A C3 120.26(18) . . ?
O1 C3 N2 120.83(19) . . ?
O1 C3 C3A 124.5(2) . . ?
N2 C3 C3A 114.63(18) . . ?
C5 C4 C3A 120.4(2) . . ?
C5 C4 H4 121.2(13) . . ?
C3A C4 H4 118.4(13) . . ?
C4 C5 C6 119.1(2) . . ?
C4 C5 H5 118.3(14) . . ?
C6 C5 H5 122.4(14) . . ?
C6 C6A C11C 120.2(2) . . ?
C6 C6A C7 119.7(2) . . ?
C11C C6A C7 120.01(19) . . ?
C5 C6 C6A 121.8(2) . . ?
C5 C6 H6 120.2(14) . . ?
C6A C6 H6 117.9(14) . . ?
C8 C7A C11A 120.4(2) . . ?
C8 C7A C7 117.87(19) . . ?
C11A C7A C7 121.67(18) . . ?
O2 C7 C7A 121.6(2) . . ?
O2 C7 C6A 120.2(2) . . ?
C7A C7 C6A 118.17(18) . . ?
C9 C8 C7A 121.2(2) . . ?
C9 C8 H8 126.8(14) . . ?
C7A C8 H8 112.0(14) . . ?
C8 C9 C10 119.0(2) . . ?
C8 C9 H9 119.8(15) . . ?
C10 C9 H9 121.0(15) . . ?
C9 C10 C11 121.1(2) . . ?
C9 C10 H10 120.0(12) . . ?
C11 C10 H10 118.9(12) . . ?
C3A C11C C6A 117.14(18) . . ?
C3A C11C C11B 120.92(17) . . ?
C6A C11C C11B 121.93(18) . . ?
C1 C11B C11C 117.09(17) . . ?
C1 C11B C11A 124.72(18) . . ?
C11C C11B C11A 118.19(16) . . ?
C11 C11A C7A 116.89(18) . . ?
C11 C11A C11B 123.67(18) . . ?
C7A C11A C11B 119.41(18) . . ?
C10 C11 C11A 121.2(2) . . ?
C10 C11 H11 119.3(11) . . ?
C11A C11 H11 119.5(11) . . ?
C17 C12 C13 119.6(2) . . ?
C17 C12 C1 120.9(2) . . ?
C13 C12 C1 119.4(2) . . ?
C14 C13 C12 120.0(3) . . ?
C14 C13 H13 121.5(14) . . ?
C12 C13 H13 118.5(14) . . ?
C15 C14 C13 120.1(3) . . ?
C15 C14 H14 121.4(17) . . ?
C13 C14 H14 118.3(18) . . ?
C16 C15 C14 120.8(3) . . ?
C16 C15 H15 115.3(15) . . ?
C14 C15 H15 123.9(15) . . ?
C15 C16 C17 120.0(3) . . ?
C15 C16 H16 122.6(19) . . ?
C17 C16 H16 117.2(19) . . ?
C12 C17 C16 119.5(3) . . ?
C12 C17 H17 121.0(15) . . ?
C16 C17 H17 119.5(15) . . ?

loop_
_geom_bond_atom_site_label_1
_geom_bond_atom_site_label_2
_geom_bond_distance
_geom_bond_site_symmetry_2
_geom_bond_publ_flag
O1 C3 1.237(2) . ?
C1 C11B 1.376(3) . ?
C1 N2 1.380(2) . ?
C1 C12 1.486(3) . ?
N2 C3 1.363(3) . ?
N2 H2 0.91(3) . ?
O2 C7 1.235(2) . ?
C3A C4 1.398(3) . ?
C3A C11C 1.413(3) . ?
C3A C3 1.457(3) . ?
C4 C5 1.379(3) . ?
C4 H4 0.98(2) . ?
C5 C6 1.381(3) . ?
C5 H5 1.00(2) . ?
C6A C6 1.387(3) . ?
C6A C11C 1.415(3) . ?
C6A C7 1.468(3) . ?
C6 H6 0.96(2) . ?
C7A C8 1.401(3) . ?
C7A C11A 1.409(3) . ?
C7A C7 1.465(3) . ?
C8 C9 1.363(3) . ?
C8 H8 0.97(2) . ?
C9 C10 1.378(3) . ?
C9 H9 0.95(3) . ?
C10 C11 1.382(3) . ?
C10 H10 0.99(2) . ?
C11C C11B 1.442(3) . ?
C11B C11A 1.490(3) . ?
C11A C11 1.402(3) . ?
C11 H11 1.01(2) . ?
C12 C17 1.384(3) . ?
C12 C13 1.395(3) . ?
C13 C14 1.375(4) . ?
C13 H13 1.01(2) . ?
C14 C15 1.370(4) . ?
C14 H14 0.96(3) . ?
C15 C16 1.370(5) . ?
C15 H15 1.03(3) . ?
C16 C17 1.391(4) . ?
C16 H16 0.91(3) . ?
C17 H17 0.94(2) . ?

loop_
_cod_related_entry_id
_cod_related_entry_database
_cod_related_entry_code
1 ChemSpider 30659017
